data_4101413
loop_
_publ_author_name
'Dong, Zhenzhen'
'Karpowicz, Jr, Richard J'
'Bai, Shi'
'Yap, Glenn P A'
'Fox, Joseph M'

_publ_section_title
;
 Control of absolute helicity in single-stranded abiotic
 metallofoldamers.
;
_journal_issue 44
_journal_name_full 'Journal of the American Chemical Society'
_journal_page_first 14242
_journal_page_last 14243
_journal_paper_doi 10.1021/ja065721y
_journal_volume 128
_journal_year 2006
_chemical_formula_sum 'C80 H90 N6 Ni O12'
_chemical_formula_weight 1386.29
_chemical_name_systematic
; 
 ? 
;
_space_group_IT_number 96
_symmetry_cell_setting tetragonal
_symmetry_space_group_name_Hall 'P 4nw 2abw'
_symmetry_space_group_name_H-M 'P 43 21 2'
_atom_sites_solution_hydrogens geom
_atom_sites_solution_primary direct
_atom_sites_solution_secondary difmap
_audit_creation_method SHELXL-97
_cell_angle_alpha 90.00
_cell_angle_beta 90.00
_cell_angle_gamma 90.00
_cell_formula_units_Z 4
_cell_length_a 14.755(2)
_cell_length_b 14.755(2)
_cell_length_c 32.076(6)
_cell_measurement_reflns_used 989
_cell_measurement_temperature 120(2)
_cell_measurement_theta_max 27.19
_cell_measurement_theta_min 2.33
_cell_volume 6983.0(19)
_computing_cell_refinement 'SHELXTL, Sheldrick (2001)'
_computing_data_collection 'SMART, Bruker (2002)'
_computing_data_reduction 'SHELXTL, Sheldrick (2001)'
_computing_molecular_graphics 'SHELXTL, Sheldrick (2001)'
_computing_publication_material 'SHELXTL, Sheldrick (2001)'
_computing_structure_refinement 'SHELXL-97 (Sheldrick, 1997)'
_computing_structure_solution 'SHELXS-97 (Sheldrick, 1990)'
_diffrn_ambient_temperature 120(2)
_diffrn_detector_area_resol_mean 836.6
_diffrn_measured_fraction_theta_full 1.000
_diffrn_measured_fraction_theta_max 0.982
_diffrn_measurement_device_type 'Bruker AXS APEX diffractometer'
_diffrn_measurement_method \w
_diffrn_radiation_monochromator graphite
_diffrn_radiation_source 'fine-focus sealed tube'
_diffrn_radiation_type MoK\a
_diffrn_radiation_wavelength 0.71073
_diffrn_reflns_av_R_equivalents 0.0650
_diffrn_reflns_av_sigmaI/netI 0.0415
_diffrn_reflns_limit_h_max 19
_diffrn_reflns_limit_h_min -19
_diffrn_reflns_limit_k_max 19
_diffrn_reflns_limit_k_min -19
_diffrn_reflns_limit_l_max 42
_diffrn_reflns_limit_l_min -42
_diffrn_reflns_number 78702
_diffrn_reflns_theta_full 25.00
_diffrn_reflns_theta_max 28.27
_diffrn_reflns_theta_min 1.88
_diffrn_standards_decay_% <1
_exptl_absorpt_coefficient_mu 0.347
_exptl_absorpt_correction_T_max 0.9728
_exptl_absorpt_correction_T_min 0.9402
_exptl_absorpt_correction_type multi-scan
_exptl_absorpt_process_details 'SADABS, Sheldrick (2003)'
_exptl_crystal_colour red
_exptl_crystal_density_diffrn 1.319
_exptl_crystal_density_method 'not measured'
_exptl_crystal_description prism
_exptl_crystal_F_000 2944
_exptl_crystal_size_max 0.18
_exptl_crystal_size_mid 0.10
_exptl_crystal_size_min 0.08
_refine_diff_density_max 0.846
_refine_diff_density_min -0.748
_refine_diff_density_rms 0.090
_refine_ls_abs_structure_details 'Flack H D (1983), Acta Cryst. A39, 876-881'
_refine_ls_abs_structure_Flack 0.045(19)
_refine_ls_extinction_method none
_refine_ls_goodness_of_fit_ref 1.023
_refine_ls_hydrogen_treatment constr
_refine_ls_matrix_type full
_refine_ls_number_parameters 449
_refine_ls_number_reflns 8369
_refine_ls_number_restraints 0
_refine_ls_restrained_S_all 1.023
_refine_ls_R_factor_all 0.0743
_refine_ls_R_factor_gt 0.0564
_refine_ls_shift/su_max 0.001
_refine_ls_shift/su_mean 0.000
_refine_ls_structure_factor_coef Fsqd
_refine_ls_weighting_details 'calc w=1/[\s^2^(Fo^2^)+(0.0982P)^2^+11.8759P] where P=(Fo^2^+2Fc^2^)/3'
_refine_ls_weighting_scheme calc
_refine_ls_wR_factor_gt 0.1508
_refine_ls_wR_factor_ref 0.1796
_reflns_number_gt 7538
_reflns_number_total 8369
_reflns_threshold_expression >2sigma(I)
_cod_data_source_file ja065721ysi20060807_042652.cif
_cod_data_source_block joef033
_cod_depositor_comments
;
The following automatic conversions were performed:
'_symmetry_cell_setting' value 'Tetragonal' changed to 'tetragonal'
according to '/home/saulius/struct/CIF-dictionaries/cif_core.dic'
dictionary named 'cif_core.dic' version 2.4.1 from 2010-06-29.

Automatic conversion script
Id: cif_fix_enum 1527 2010-12-29 10:47:43Z saulius 
;
_cod_original_sg_symbol_H-M P4(3)2(1)2
_cod_database_code 4101413

loop_
_symmetry_equiv_pos_as_xyz
'x, y, z'
'-x, -y, z+1/2'
'-y+1/2, x+1/2, z+3/4'
'y+1/2, -x+1/2, z+1/4'
'-x+1/2, y+1/2, -z+3/4'
'x+1/2, -y+1/2, -z+1/4'
'y, x, -z'
'-y, -x, -z+1/2'

loop_
_atom_site_label
_atom_site_type_symbol
_atom_site_fract_x
_atom_site_fract_y
_atom_site_fract_z
_atom_site_U_iso_or_equiv
_atom_site_adp_type
_atom_site_occupancy
_atom_site_symmetry_multiplicity
_atom_site_calc_flag
_atom_site_refinement_flags
Ni Ni 0.32345(3) 0.32345(3) 1.0000 0.01542(14) Uani 1 2 d S
N1 N 0.40712(19) 0.36838(19) 1.03771(9) 0.0181(5) Uani 1 1 d .
N2 N 0.11160(19) 0.1651(2) 1.04808(9) 0.0190(6) Uani 1 1 d .
H2B H 0.1541 0.1866 1.0316 0.023 Uiso 1 1 calc R
N3 N 0.03979(19) 0.29781(19) 0.99403(8) 0.0181(5) Uani 1 1 d .
H3B H 0.0542 0.3084 0.9679 0.022 Uiso 1 1 calc R
O1 O 0.26541(16) 0.24954(16) 1.03814(7) 0.0191(5) Uani 1 1 d .
O2 O 0.08507(17) 0.10541(18) 1.11216(8) 0.0251(6) Uani 1 1 d .
O3 O -0.2113(2) 0.3009(3) 0.95943(11) 0.0467(9) Uani 1 1 d .
O4 O -0.08185(18) 0.28506(19) 0.92360(8) 0.0269(6) Uani 1 1 d .
O5 O 0.05249(19) 0.34703(17) 1.06102(8) 0.0261(6) Uani 1 1 d .
O6 O 0.06857(18) 0.44004(18) 0.93645(7) 0.0240(5) Uani 1 1 d .
C1 C 0.5791(3) 0.5510(3) 1.01981(13) 0.0329(9) Uani 1 1 d .
H1A H 0.6289 0.5801 1.0329 0.039 Uiso 1 1 calc R
C2 C 0.5346(3) 0.4811(3) 1.03996(12) 0.0273(8) Uani 1 1 d .
H2A H 0.5529 0.4627 1.0671 0.033 Uiso 1 1 calc R
C3 C 0.4627(2) 0.4380(2) 1.02002(11) 0.0203(7) Uani 1 1 d .
C4 C 0.4180(2) 0.3408(2) 1.07559(10) 0.0195(7) Uani 1 1 d .
H4A H 0.4676 0.3650 1.0908 0.023 Uiso 1 1 calc R
C5 C 0.3612(2) 0.2766(2) 1.09661(11) 0.0207(7) Uani 1 1 d .
C6 C 0.3817(3) 0.2564(3) 1.13863(11) 0.0242(7) Uani 1 1 d .
H6A H 0.4343 0.2819 1.1511 0.029 Uiso 1 1 calc R
C7 C 0.3265(3) 0.2001(3) 1.16177(11) 0.0272(7) Uani 1 1 d .
H7A H 0.3414 0.1855 1.1898 0.033 Uiso 1 1 calc R
C8 C 0.2485(2) 0.1652(2) 1.14341(10) 0.0221(7) Uani 1 1 d .
H8A H 0.2098 0.1279 1.1597 0.027 Uiso 1 1 calc R
C9 C 0.2253(2) 0.1825(2) 1.10247(10) 0.0185(6) Uani 1 1 d .
C10 C 0.2843(2) 0.2372(2) 1.07738(9) 0.0161(6) Uani 1 1 d .
C11 C 0.1350(2) 0.1463(2) 1.08806(10) 0.0194(6) Uani 1 1 d .
C12 C 0.0248(2) 0.1528(2) 1.03100(10) 0.0198(7) Uani 1 1 d .
C13 C -0.0262(3) 0.0752(3) 1.03985(11) 0.0242(7) Uani 1 1 d .
H13A H -0.0016 0.0299 1.0576 0.029 Uiso 1 1 calc R
C14 C -0.1120(3) 0.0633(3) 1.02313(12) 0.0268(8) Uani 1 1 d .
H14A H -0.1466 0.0110 1.0300 0.032 Uiso 1 1 calc R
C15 C -0.1469(2) 0.1282(3) 0.99633(13) 0.0290(8) Uani 1 1 d .
H15A H -0.2059 0.1207 0.9850 0.035 Uiso 1 1 calc R
C16 C -0.0962(2) 0.2041(3) 0.98601(12) 0.0248(7) Uani 1 1 d .
C17 C -0.0104(2) 0.2183(2) 1.00356(11) 0.0177(6) Uani 1 1 d .
C18 C 0.0668(2) 0.3591(2) 1.02405(11) 0.0212(7) Uani 1 1 d .
C19 C 0.1174(2) 0.4409(2) 1.00890(10) 0.0211(7) Uani 1 1 d .
C20 C 0.1690(3) 0.4891(3) 1.03815(12) 0.0316(9) Uani 1 1 d .
H20A H 0.1721 0.4671 1.0659 0.038 Uiso 1 1 calc R
C21 C 0.2157(3) 0.5674(3) 1.02809(14) 0.0389(10) Uani 1 1 d .
H21A H 0.2500 0.5982 1.0488 0.047 Uiso 1 1 calc R
C22 C 0.2125(3) 0.6014(3) 0.98732(12) 0.0297(8) Uani 1 1 d .
H22A H 0.2445 0.6550 0.9801 0.036 Uiso 1 1 calc R
C23 C 0.1620(2) 0.5557(2) 0.95805(11) 0.0215(7) Uani 1 1 d .
C24 C 0.1168(2) 0.4762(2) 0.96886(11) 0.0198(7) Uani 1 1 d .
C25 C 0.0763(3) 0.5025(3) 0.90070(11) 0.0253(8) Uani 1 1 d .
H25A H 0.0163 0.5286 0.8939 0.030 Uiso 1 1 calc R
H25B H 0.0992 0.4697 0.8759 0.030 Uiso 1 1 calc R
C26 C 0.1432(3) 0.5786(3) 0.91327(11) 0.0260(8) Uani 1 1 d .
H26A H 0.2003 0.5729 0.8966 0.031 Uiso 1 1 calc R
C27 C 0.1038(3) 0.6724(3) 0.90772(13) 0.0357(9) Uani 1 1 d .
H27A H 0.1470 0.7176 0.9181 0.054 Uiso 1 1 calc R
H27B H 0.0470 0.6771 0.9234 0.054 Uiso 1 1 calc R
H27C H 0.0920 0.6833 0.8781 0.054 Uiso 1 1 calc R
C28 C -0.1371(3) 0.2692(3) 0.95566(13) 0.0282(8) Uani 1 1 d .
C29 C -0.1169(3) 0.3455(3) 0.89153(13) 0.0310(9) Uani 1 1 d .
H29A H -0.1110 0.4092 0.9007 0.037 Uiso 1 1 calc R
H29B H -0.1818 0.3327 0.8866 0.037 Uiso 1 1 calc R
C30 C -0.0643(3) 0.3311(3) 0.85219(12) 0.0345(9) Uani 1 1 d .
H30A H -0.0682 0.2667 0.8438 0.041 Uiso 1 1 calc R
H30B H 0.0003 0.3458 0.8571 0.041 Uiso 1 1 calc R
C31 C -0.1007(4) 0.3902(4) 0.81758(16) 0.0495(13) Uani 1 1 d .
H31A H -0.0952 0.4545 0.8260 0.059 Uiso 1 1 calc R
H31B H -0.1660 0.3769 0.8138 0.059 Uiso 1 1 calc R
C32 C -0.0521(4) 0.3771(4) 0.77562(16) 0.0501(13) Uani 1 1 d .
H32A H 0.0095 0.4033 0.7775 0.060 Uiso 1 1 calc R
H32B H -0.0456 0.3114 0.7701 0.060 Uiso 1 1 calc R
C33 C -0.1018(4) 0.4207(4) 0.73943(16) 0.0513(13) Uani 1 1 d .
H33A H -0.0588 0.4273 0.7159 0.062 Uiso 1 1 calc R
H33B H -0.1207 0.4824 0.7479 0.062 Uiso 1 1 calc R
C34 C -0.1849(4) 0.3698(4) 0.72388(17) 0.0509(12) Uani 1 1 d .
H34A H -0.2247 0.4128 0.7088 0.061 Uiso 1 1 calc R
H34B H -0.2191 0.3467 0.7482 0.061 Uiso 1 1 calc R
C35 C -0.1624(4) 0.2886(4) 0.69434(19) 0.0545(13) Uani 1 1 d .
H35A H -0.1121 0.2533 0.7067 0.065 Uiso 1 1 calc R
H35B H -0.2160 0.2482 0.6929 0.065 Uiso 1 1 calc R
C36 C -0.1372(4) 0.3145(4) 0.65208(17) 0.0556(14) Uani 1 1 d .
H36A H -0.0874 0.3595 0.6535 0.067 Uiso 1 1 calc R
H36B H -0.1897 0.3441 0.6385 0.067 Uiso 1 1 calc R
C37 C -0.1072(4) 0.2359(5) 0.6258(2) 0.0633(16) Uani 1 1 d .
H37A H -0.1540 0.1879 0.6275 0.076 Uiso 1 1 calc R
H37B H -0.1040 0.2561 0.5964 0.076 Uiso 1 1 calc R
C38 C -0.0177(4) 0.1954(4) 0.63740(18) 0.0492(13) Uani 1 1 d .
H38A H -0.0216 0.1747 0.6667 0.059 Uiso 1 1 calc R
H38B H 0.0285 0.2440 0.6363 0.059 Uiso 1 1 calc R
C39 C 0.0162(5) 0.1161(5) 0.6110(2) 0.0679(18) Uani 1 1 d .
H39A H 0.0220 0.1368 0.5818 0.082 Uiso 1 1 calc R
H39B H -0.0301 0.0675 0.6116 0.082 Uiso 1 1 calc R
C40 C 0.1070(4) 0.0759(5) 0.6248(2) 0.0639(17) Uani 1 1 d .
H40A H 0.1236 0.0260 0.6062 0.096 Uiso 1 1 calc R
H40B H 0.1016 0.0532 0.6534 0.096 Uiso 1 1 calc R
H40C H 0.1538 0.1229 0.6237 0.096 Uiso 1 1 calc R

loop_
_atom_site_aniso_label
_atom_site_aniso_U_11
_atom_site_aniso_U_22
_atom_site_aniso_U_33
_atom_site_aniso_U_23
_atom_site_aniso_U_13
_atom_site_aniso_U_12
Ni 0.01708(18) 0.01708(18) 0.0121(2) 0.00095(15) -0.00095(15) -0.0041(2)
N1 0.0174(13) 0.0174(13) 0.0195(13) -0.0021(10) -0.0021(10) -0.0040(10)
N2 0.0186(13) 0.0224(14) 0.0159(13) 0.0049(11) 0.0018(10) -0.0048(11)
N3 0.0212(13) 0.0197(13) 0.0132(13) -0.0005(10) 0.0044(10) -0.0019(10)
O1 0.0233(12) 0.0228(12) 0.0112(10) 0.0032(9) -0.0009(9) -0.0061(9)
O2 0.0237(13) 0.0338(14) 0.0178(11) 0.0073(10) 0.0038(10) -0.0044(11)
O3 0.0285(15) 0.063(2) 0.049(2) 0.0171(17) 0.0080(14) 0.0152(15)
O4 0.0250(13) 0.0332(14) 0.0226(13) 0.0035(11) -0.0033(10) 0.0031(11)
O5 0.0379(15) 0.0235(13) 0.0169(12) -0.0032(9) 0.0057(10) -0.0007(11)
O6 0.0327(14) 0.0255(13) 0.0138(11) 0.0015(10) 0.0015(10) -0.0084(11)
C1 0.0245(19) 0.034(2) 0.040(2) -0.0022(17) -0.0053(16) -0.0147(16)
C2 0.0250(18) 0.0277(19) 0.0292(18) 0.0008(15) -0.0043(15) -0.0076(14)
C3 0.0205(16) 0.0182(15) 0.0222(17) -0.0004(13) 0.0001(13) -0.0043(13)
C4 0.0201(16) 0.0217(17) 0.0167(15) -0.0026(12) -0.0077(12) 0.0003(13)
C5 0.0229(16) 0.0169(16) 0.0223(16) -0.0011(13) 0.0018(13) 0.0033(12)
C6 0.0247(17) 0.0269(18) 0.0211(17) -0.0023(14) -0.0049(14) -0.0002(14)
C7 0.0317(19) 0.0322(19) 0.0178(16) 0.0032(13) -0.0052(15) 0.0005(16)
C8 0.0284(18) 0.0214(17) 0.0166(15) 0.0040(13) 0.0035(13) 0.0009(14)
C9 0.0214(15) 0.0173(15) 0.0167(14) -0.0006(12) 0.0017(11) 0.0028(12)
C10 0.0226(16) 0.0182(14) 0.0074(13) 0.0001(11) 0.0011(11) 0.0015(12)
C11 0.0258(17) 0.0167(15) 0.0159(14) -0.0039(12) 0.0031(12) 0.0010(12)
C12 0.0196(16) 0.0248(17) 0.0151(15) -0.0031(12) 0.0055(12) -0.0054(13)
C13 0.0307(18) 0.0247(17) 0.0172(16) -0.0025(13) 0.0041(14) -0.0044(14)
C14 0.0286(19) 0.0267(18) 0.0250(18) -0.0027(15) 0.0034(14) -0.0117(15)
C15 0.0187(15) 0.036(2) 0.0317(19) -0.0029(16) 0.0003(14) -0.0064(14)
C16 0.0202(17) 0.0311(19) 0.0230(17) -0.0024(14) 0.0029(13) 0.0002(14)
C17 0.0161(14) 0.0220(15) 0.0149(14) -0.0020(13) 0.0021(12) -0.0049(11)
C18 0.0248(17) 0.0217(16) 0.0171(16) -0.0005(13) 0.0021(13) 0.0029(14)
C19 0.0250(16) 0.0213(16) 0.0170(16) -0.0002(12) -0.0013(12) 0.0025(13)
C20 0.043(2) 0.0266(18) 0.0248(17) 0.0035(14) -0.0122(17) -0.0053(17)
C21 0.052(3) 0.033(2) 0.031(2) 0.0057(17) -0.019(2) -0.0150(19)
C22 0.035(2) 0.0231(18) 0.031(2) 0.0045(14) -0.0066(16) -0.0103(16)
C23 0.0224(17) 0.0214(16) 0.0206(16) 0.0004(13) 0.0020(13) -0.0001(13)
C24 0.0200(16) 0.0213(16) 0.0181(16) -0.0048(13) 0.0028(12) -0.0008(13)
C25 0.035(2) 0.0253(17) 0.0153(16) 0.0027(13) -0.0001(14) -0.0058(15)
C26 0.0287(18) 0.0285(19) 0.0207(17) 0.0005(14) 0.0029(14) -0.0059(15)
C27 0.050(2) 0.0228(18) 0.034(2) 0.0062(17) -0.0096(18) -0.0048(18)
C28 0.0212(18) 0.034(2) 0.0293(19) 0.0001(16) -0.0002(15) -0.0022(15)
C29 0.0235(18) 0.036(2) 0.034(2) 0.0020(16) -0.0054(15) 0.0016(15)
C30 0.039(2) 0.037(2) 0.0272(19) -0.0015(17) -0.0038(16) -0.0039(18)
C31 0.047(3) 0.063(3) 0.039(3) 0.015(2) -0.004(2) 0.006(2)
C32 0.052(3) 0.059(3) 0.039(3) 0.008(2) -0.001(2) -0.013(3)
C33 0.068(4) 0.046(3) 0.040(3) 0.004(2) -0.003(2) -0.009(3)
C34 0.053(3) 0.051(3) 0.048(3) 0.004(2) 0.000(2) 0.003(3)
C35 0.047(3) 0.044(3) 0.073(4) -0.004(3) -0.006(3) -0.003(2)
C36 0.062(3) 0.055(3) 0.050(3) 0.009(3) -0.003(3) 0.008(3)
C37 0.065(4) 0.069(4) 0.056(3) 0.006(3) -0.017(3) -0.012(3)
C38 0.048(3) 0.045(3) 0.056(3) -0.011(2) 0.002(2) -0.015(2)
C39 0.079(4) 0.071(4) 0.054(3) -0.018(3) 0.000(3) -0.005(4)
C40 0.046(3) 0.085(5) 0.060(4) -0.023(3) 0.001(3) -0.007(3)

loop_
_atom_type_symbol
_atom_type_description
_atom_type_scat_dispersion_real
_atom_type_scat_dispersion_imag
_atom_type_scat_source
C C 0.0033 0.0016 'International Tables Vol C Tables 4.2.6.8 and 6.1.1.4'
H H 0.0000 0.0000 'International Tables Vol C Tables 4.2.6.8 and 6.1.1.4'
N N 0.0061 0.0033 'International Tables Vol C Tables 4.2.6.8 and 6.1.1.4'
O O 0.0106 0.0060 'International Tables Vol C Tables 4.2.6.8 and 6.1.1.4'
Ni Ni 0.3393 1.1124 'International Tables Vol C Tables 4.2.6.8 and 6.1.1.4'

loop_
_geom_angle_atom_site_label_1
_geom_angle_atom_site_label_2
_geom_angle_atom_site_label_3
_geom_angle
_geom_angle_site_symmetry_1
_geom_angle_site_symmetry_3
O1 Ni O1 83.78(14) . 7_557
O1 Ni N1 95.03(11) . .
O1 Ni N1 172.52(12) 7_557 .
O1 Ni N1 172.52(12) . 7_557
O1 Ni N1 95.03(11) 7_557 7_557
N1 Ni N1 87.09(18) . 7_557
C4 N1 C3 121.9(3) . .
C4 N1 Ni 125.8(2) . .
C3 N1 Ni 112.3(2) . .
C11 N2 C12 125.1(3) . .
C18 N3 C17 122.8(3) . .
C10 O1 Ni 128.5(2) . .
C28 O4 C29 115.8(3) . .
C24 O6 C25 107.9(3) . .
C2 C1 C1 120.3(2) . 7_557
C1 C2 C3 119.2(3) . .
C3 C3 C2 120.5(2) 7_557 .
C3 C3 N1 113.95(18) 7_557 .
C2 C3 N1 125.6(3) . .
N1 C4 C5 125.4(3) . .
C6 C5 C10 120.0(3) . .
C6 C5 C4 117.6(3) . .
C10 C5 C4 122.3(3) . .
C7 C6 C5 120.9(3) . .
C6 C7 C8 118.9(3) . .
C9 C8 C7 122.6(3) . .
C8 C9 C10 119.2(3) . .
C8 C9 C11 116.4(3) . .
C10 C9 C11 124.3(3) . .
O1 C10 C5 122.3(3) . .
O1 C10 C9 119.5(3) . .
C5 C10 C9 118.2(3) . .
O2 C11 N2 122.9(3) . .
O2 C11 C9 120.8(3) . .
N2 C11 C9 116.3(3) . .
C13 C12 N2 121.1(3) . .
C13 C12 C17 119.4(3) . .
N2 C12 C17 119.4(3) . .
C14 C13 C12 121.1(4) . .
C13 C14 C15 119.4(3) . .
C16 C15 C14 120.4(3) . .
C15 C16 C17 120.9(4) . .
C15 C16 C28 117.2(3) . .
C17 C16 C28 122.0(3) . .
C16 C17 C12 118.7(3) . .
C16 C17 N3 120.6(3) . .
C12 C17 N3 120.7(3) . .
O5 C18 N3 122.3(3) . .
O5 C18 C19 121.3(3) . .
N3 C18 C19 116.4(3) . .
C24 C19 C20 115.7(3) . .
C24 C19 C18 126.8(3) . .
C20 C19 C18 117.5(3) . .
C21 C20 C19 122.5(4) . .
C20 C21 C22 120.0(4) . .
C23 C22 C21 118.7(4) . .
C22 C23 C24 120.1(3) . .
C22 C23 C26 130.1(3) . .
C24 C23 C26 109.8(3) . .
O6 C24 C19 124.2(3) . .
O6 C24 C23 112.8(3) . .
C19 C24 C23 122.9(3) . .
O6 C25 C26 107.5(3) . .
C23 C26 C27 112.9(3) . .
C23 C26 C25 101.8(3) . .
C27 C26 C25 112.8(3) . .
O3 C28 O4 124.7(4) . .
O3 C28 C16 123.7(4) . .
O4 C28 C16 111.6(3) . .
O4 C29 C30 109.0(3) . .
C29 C30 C31 110.7(4) . .
C30 C31 C32 113.9(5) . .
C33 C32 C31 113.1(5) . .
C32 C33 C34 115.5(5) . .
C33 C34 C35 113.9(5) . .
C36 C35 C34 114.6(5) . .
C35 C36 C37 113.3(5) . .
C38 C37 C36 115.3(5) . .
C37 C38 C39 117.1(5) . .
C38 C39 C40 115.0(5) . .

loop_
_geom_bond_atom_site_label_1
_geom_bond_atom_site_label_2
_geom_bond_distance
_geom_bond_site_symmetry_2
Ni O1 1.849(2) .
Ni O1 1.849(2) 7_557
Ni N1 1.851(3) .
Ni N1 1.851(3) 7_557
N1 C4 1.291(4) .
N1 C3 1.432(4) .
N2 C11 1.357(4) .
N2 C12 1.405(4) .
N3 C18 1.380(4) .
N3 C17 1.420(4) .
O1 C10 1.302(4) .
O2 C11 1.227(4) .
O3 C28 1.197(5) .
O4 C28 1.333(5) .
O4 C29 1.456(5) .
O5 C18 1.218(4) .
O6 C24 1.368(4) .
O6 C25 1.475(4) .
C1 C2 1.383(5) .
C1 C1 1.399(8) 7_557
C2 C3 1.392(5) .
C3 C3 1.384(7) 7_557
C4 C5 1.433(5) .
C5 C6 1.413(5) .
C5 C10 1.417(5) .
C6 C7 1.380(5) .
C7 C8 1.391(5) .
C8 C9 1.381(5) .
C9 C10 1.434(5) .
C9 C11 1.508(5) .
C12 C13 1.399(5) .
C12 C17 1.407(5) .
C13 C14 1.386(5) .
C14 C15 1.386(6) .
C15 C16 1.386(5) .
C16 C17 1.402(5) .
C16 C28 1.495(6) .
C18 C19 1.500(5) .
C19 C24 1.385(5) .
C19 C20 1.402(5) .
C20 C21 1.384(6) .
C21 C22 1.401(6) .
C22 C23 1.375(5) .
C23 C24 1.395(5) .
C23 C26 1.501(5) .
C25 C26 1.549(5) .
C26 C27 1.512(6) .
C29 C30 1.497(6) .
C30 C31 1.510(6) .
C31 C32 1.537(7) .
C32 C33 1.516(7) .
C33 C34 1.523(8) .
C34 C35 1.564(8) .
C35 C36 1.457(8) .
C36 C37 1.502(9) .
C37 C38 1.496(8) .
C38 C39 1.529(8) .
C39 C40 1.530(9) .

loop_
_geom_hbond_atom_site_label_D
_geom_hbond_atom_site_label_H
_geom_hbond_atom_site_label_A
_geom_hbond_distance_DH
_geom_hbond_distance_HA
_geom_hbond_distance_DA
_geom_hbond_angle_DHA
N2 H2B O1 0.88 1.90 2.609(4) 136.5
N3 H3B O6 0.88 2.20 2.828(4) 128.2

loop_
_geom_torsion_atom_site_label_1
_geom_torsion_atom_site_label_2
_geom_torsion_atom_site_label_3
_geom_torsion_atom_site_label_4
_geom_torsion
_geom_torsion_site_symmetry_1
_geom_torsion_site_symmetry_4
O1 Ni N1 C4 7.0(3) . .
O1 Ni N1 C4 -73.5(10) 7_557 .
N1 Ni N1 C4 179.8(4) 7_557 .
O1 Ni N1 C3 -174.6(2) . .
O1 Ni N1 C3 104.9(9) 7_557 .
N1 Ni N1 C3 -1.77(17) 7_557 .
O1 Ni O1 C10 171.3(4) 7_557 .
N1 Ni O1 C10 -1.3(3) . .
N1 Ni O1 C10 -107.5(9) 7_557 .
C1 C1 C2 C3 1.2(8) 7_557 .
C1 C2 C3 C3 2.2(7) . 7_557
C1 C2 C3 N1 -176.3(4) . .
C4 N1 C3 C3 -176.4(4) . 7_557
Ni N1 C3 C3 5.1(5) . 7_557
C4 N1 C3 C2 2.2(6) . .
Ni N1 C3 C2 -176.3(3) . .
C3 N1 C4 C5 175.1(3) . .
Ni N1 C4 C5 -6.6(5) . .
N1 C4 C5 C6 -178.1(3) . .
N1 C4 C5 C10 -1.2(5) . .
C10 C5 C6 C7 -1.5(5) . .
C4 C5 C6 C7 175.4(3) . .
C5 C6 C7 C8 -1.7(6) . .
C6 C7 C8 C9 1.8(6) . .
C7 C8 C9 C10 1.2(5) . .
C7 C8 C9 C11 -175.1(3) . .
Ni O1 C10 C5 -5.0(5) . .
Ni O1 C10 C9 174.5(2) . .
C6 C5 C10 O1 -176.0(3) . .
C4 C5 C10 O1 7.2(5) . .
C6 C5 C10 C9 4.5(5) . .
C4 C5 C10 C9 -172.3(3) . .
C8 C9 C10 O1 176.1(3) . .
C11 C9 C10 O1 -7.8(5) . .
C8 C9 C10 C5 -4.3(5) . .
C11 C9 C10 C5 171.7(3) . .
C12 N2 C11 O2 9.7(6) . .
C12 N2 C11 C9 -167.5(3) . .
C8 C9 C11 O2 1.4(5) . .
C10 C9 C11 O2 -174.7(3) . .
C8 C9 C11 N2 178.7(3) . .
C10 C9 C11 N2 2.6(5) . .
C11 N2 C12 C13 -42.2(5) . .
C11 N2 C12 C17 139.6(3) . .
N2 C12 C13 C14 179.7(3) . .
C17 C12 C13 C14 -2.1(5) . .
C12 C13 C14 C15 1.7(6) . .
C13 C14 C15 C16 0.6(6) . .
C14 C15 C16 C17 -2.4(6) . .
C14 C15 C16 C28 177.7(4) . .
C15 C16 C17 C12 1.9(5) . .
C28 C16 C17 C12 -178.2(3) . .
C15 C16 C17 N3 -177.7(3) . .
C28 C16 C17 N3 2.2(5) . .
C13 C12 C17 C16 0.3(5) . .
N2 C12 C17 C16 178.5(3) . .
C13 C12 C17 N3 179.9(3) . .
N2 C12 C17 N3 -1.9(5) . .
C18 N3 C17 C16 120.2(4) . .
C18 N3 C17 C12 -59.3(5) . .
C17 N3 C18 O5 3.0(5) . .
C17 N3 C18 C19 -178.5(3) . .
O5 C18 C19 C24 -160.6(4) . .
N3 C18 C19 C24 21.0(5) . .
O5 C18 C19 C20 17.5(5) . .
N3 C18 C19 C20 -160.9(3) . .
C24 C19 C20 C21 0.8(6) . .
C18 C19 C20 C21 -177.6(4) . .
C19 C20 C21 C22 0.0(8) . .
C20 C21 C22 C23 0.3(7) . .
C21 C22 C23 C24 -1.3(6) . .
C21 C22 C23 C26 176.9(4) . .
C25 O6 C24 C19 173.1(3) . .
C25 O6 C24 C23 -3.7(4) . .
C20 C19 C24 O6 -178.3(4) . .
C18 C19 C24 O6 -0.1(6) . .
C20 C19 C24 C23 -1.8(5) . .
C18 C19 C24 C23 176.3(3) . .
C22 C23 C24 O6 179.0(3) . .
C26 C23 C24 O6 0.5(4) . .
C22 C23 C24 C19 2.1(6) . .
C26 C23 C24 C19 -176.4(3) . .
C24 O6 C25 C26 5.3(4) . .
C22 C23 C26 C27 -54.4(6) . .
C24 C23 C26 C27 124.0(4) . .
C22 C23 C26 C25 -175.6(4) . .
C24 C23 C26 C25 2.7(4) . .
O6 C25 C26 C23 -4.7(4) . .
O6 C25 C26 C27 -126.0(3) . .
C29 O4 C28 O3 -0.1(6) . .
C29 O4 C28 C16 178.0(3) . .
C15 C16 C28 O3 52.1(6) . .
C17 C16 C28 O3 -127.9(5) . .
C15 C16 C28 O4 -126.1(4) . .
C17 C16 C28 O4 53.9(5) . .
C28 O4 C29 C30 -160.2(3) . .
O4 C29 C30 C31 177.9(4) . .
C29 C30 C31 C32 -178.1(4) . .
C30 C31 C32 C33 167.5(5) . .
C31 C32 C33 C34 -76.3(6) . .
C32 C33 C34 C35 -80.3(6) . .
C33 C34 C35 C36 -76.1(6) . .
C34 C35 C36 C37 174.3(5) . .
C35 C36 C37 C38 -70.3(7) . .
C36 C37 C38 C39 -179.0(5) . .
C37 C38 C39 C40 -178.7(6) . .
